data_7122773
loop_
_publ_author_name
'Chen, Senhua'
'Shen, Hongjie'
'Zhang, Panpan'
'Cheng, Hongwei'
'Dai, Xingliang'
'Liu, Lan'

_publ_section_title
;
 Anti-glioma trichobamide A with an unprecedented
 tetrahydro-5H-furo[2,3-b]pyrrol-5-one functionality from ascidian-derived
 fungus Trichobotrys effuse 4729
;
_journal_name_full 'Chemical Communications'
_journal_paper_doi 10.1039/C8CC08970A
_journal_year 2019
_chemical_absolute_configuration ad
_chemical_compound_source 'Ascidian-derived fungi'
_chemical_formula_moiety 'C H Cl3, C35 H41 N O5'
_chemical_formula_sum 'C36 H42 Cl3 N O5'
_chemical_formula_weight 675.06
_chemical_name_systematic 'Compound 1'
_space_group_crystal_system orthorhombic
_space_group_IT_number 18
_space_group_name_Hall 'P 2 2ab'
_space_group_name_H-M_alt 'P 21 21 2'
_symmetry_space_group_name_Hall 'P 2 2ab'
_symmetry_space_group_name_H-M 'P 21 21 2'
_atom_sites_solution_hydrogens geom
_atom_sites_solution_primary direct
_atom_sites_solution_secondary difmap
_audit_creation_date 2018-03-13
_audit_creation_method
;
Olex2 1.2
(compiled 2017.08.10 svn.r3458 for OlexSys, GUI svn.r5381)
;
_audit_update_record
;
2018-03-14 deposited with the CCDC.
2019-01-08 downloaded from the CCDC.
;
_cell_angle_alpha 90.00
_cell_angle_beta 90.00
_cell_angle_gamma 90.00
_cell_formula_units_Z 4
_cell_length_a 15.04610(10)
_cell_length_b 28.6830(2)
_cell_length_c 7.87240(10)
_cell_measurement_reflns_used 17666
_cell_measurement_temperature 293(2)
_cell_measurement_theta_max 73.7240
_cell_measurement_theta_min 4.2370
_cell_volume 3397.47(5)
_computing_molecular_graphics 'Olex2 (Dolomanov et al., 2009)'
_computing_publication_material 'Olex2 (Dolomanov et al., 2009)'
_computing_structure_refinement 'XL (Sheldrick, 2008)'
_computing_structure_solution 'SIR2004 (Burla et al., 2007)'
_diffrn_ambient_temperature 293(2)
_diffrn_measured_fraction_theta_full 0.990
_diffrn_measured_fraction_theta_max 0.990
_diffrn_measurement_device_type 'multiwire proportional'
_diffrn_measurement_method 'phi and omega scans'
_diffrn_radiation_monochromator graphite
_diffrn_radiation_type CuK\a
_diffrn_radiation_wavelength 1.54178
_diffrn_reflns_av_R_equivalents 0.0542
_diffrn_reflns_av_unetI/netI 0.0369
_diffrn_reflns_limit_h_max 18
_diffrn_reflns_limit_h_min -18
_diffrn_reflns_limit_k_max 35
_diffrn_reflns_limit_k_min -35
_diffrn_reflns_limit_l_max 9
_diffrn_reflns_limit_l_min -7
_diffrn_reflns_number 25248
_diffrn_reflns_theta_full 74.12
_diffrn_reflns_theta_max 74.12
_diffrn_reflns_theta_min 3.32
_diffrn_source 'fine-focus sealed tube'
_exptl_absorpt_coefficient_mu 2.788
_exptl_absorpt_correction_T_max 0.8506
_exptl_absorpt_correction_T_min 0.2139
_exptl_absorpt_correction_type multi-scan
_exptl_crystal_colour colourless
_exptl_crystal_density_diffrn 1.320
_exptl_crystal_density_method 'not measured'
_exptl_crystal_description plate
_exptl_crystal_F_000 1424
_exptl_crystal_recrystallization_method 'Vapour deposition'
_exptl_crystal_size_max 0.8
_exptl_crystal_size_mid 0.4
_exptl_crystal_size_min 0.06
_refine_diff_density_max 0.594
_refine_diff_density_min -0.538
_refine_diff_density_rms 0.052
_refine_ls_abs_structure_details 'Flack H D (1983), Acta Cryst. A39, 876-881'
_refine_ls_abs_structure_Flack 0.005(13)
_refine_ls_extinction_coef 0.00086(14)
_refine_ls_extinction_expression Fc^*^=kFc[1+0.001xFc^2^\l^3^/sin(2\q)]^-1/4^
_refine_ls_extinction_method SHELXL
_refine_ls_goodness_of_fit_ref 1.031
_refine_ls_hydrogen_treatment mixed
_refine_ls_matrix_type full
_refine_ls_number_parameters 420
_refine_ls_number_reflns 6774
_refine_ls_number_restraints 0
_refine_ls_restrained_S_all 1.031
_refine_ls_R_factor_all 0.0439
_refine_ls_R_factor_gt 0.0424
_refine_ls_shift/su_max 0.000
_refine_ls_shift/su_mean 0.000
_refine_ls_structure_factor_coef Fsqd
_refine_ls_weighting_details 'calc w=1/[\s^2^(Fo^2^)+(0.0641P)^2^+1.4806P] where P=(Fo^2^+2Fc^2^)/3'
_refine_ls_weighting_scheme calc
_refine_ls_wR_factor_gt 0.1118
_refine_ls_wR_factor_ref 0.1137
_reflns_number_gt 6540
_reflns_number_total 6774
_reflns_threshold_expression >2sigma(I)
_cod_data_source_file c8cc08970a2.cif
_cod_data_source_block aa
_cod_database_code 7122773
_olex2_refinement_description
;
1. Fixed Uiso
 At 1.2 times of:
  All C(H) groups, All C(H,H) groups, All N(H) groups
 At 1.5 times of:
  All C(H,H,H) groups
2.a Ternary CH refined with riding coordinates:
 C1'(H1'), C17(H17), C12(H12), C13(H13), C9(H9), C15(H15), C6(H6), C18(H18),
 C14(H14), C11(H11), C3(H3)
2.b Secondary CH2 refined with riding coordinates:
 C8(H8A,H8B), C10(H10A,H10B), C25(H25A,H25B)
2.c Aromatic/amide H refined with riding coordinates:
 N1(H1), C31(H31), C4(H4), C22(H22), C28(H28), C30(H30), C2(H2), C27(H27)
2.d Idealised Me refined as rotating group:
 C34(H34A,H34B,H34C), C32(H32A,H32B,H32C), C33(H33A,H33B,H33C), C35(H35A,H35B,
 H35C), C21(H21A,H21B,H21C)
;
_olex2_submission_special_instructions 'No special instructions were received'

loop_
_space_group_symop_id
_space_group_symop_operation_xyz
1 'x, y, z'
2 '-x, -y, z'
3 'x+1/2, -y+1/2, -z'
4 '-x+1/2, y+1/2, -z'

loop_
_atom_site_label
_atom_site_type_symbol
_atom_site_fract_x
_atom_site_fract_y
_atom_site_fract_z
_atom_site_U_iso_or_equiv
_atom_site_adp_type
_atom_site_occupancy
_atom_site_calc_flag
_atom_site_refinement_flags_posn
Cl1 Cl -0.25254(5) -0.13601(3) -0.29154(9) 0.04563(18) Uani 1 d .
Cl2 Cl -0.19499(6) -0.21679(3) -0.47541(13) 0.0608(2) Uani 1 d .
Cl3 Cl -0.11104(7) -0.12825(3) -0.53581(13) 0.0722(3) Uani 1 d .
C1' C -0.16070(17) -0.16408(9) -0.3855(3) 0.0314(5) Uani 1 d .
H1' H -0.1170 -0.1709 -0.2965 0.038 Uiso 1 calc R
O1 O -0.67598(9) -0.10775(5) -0.0882(2) 0.0204(3) Uani 1 d .
O4 O -0.95413(10) -0.32668(5) -0.0039(2) 0.0208(3) Uani 1 d .
O3 O -0.96571(12) -0.26319(6) 0.5316(2) 0.0289(4) Uani 1 d .
O5 O -1.05002(10) -0.18157(5) -0.0656(2) 0.0244(3) Uani 1 d .
O2 O -0.85244(11) -0.17650(6) 0.3414(2) 0.0273(4) Uani 1 d .
C17 C -0.95851(13) -0.21271(7) 0.1648(2) 0.0156(4) Uani 1 d .
H17 H -1.0072 -0.2131 0.2474 0.019 Uiso 1 calc R
N1 N -0.97161(11) -0.24915(6) -0.1008(2) 0.0186(4) Uani 1 d .
H1 H -0.9887 -0.2543 -0.2034 0.022 Uiso 1 calc R
C12 C -0.72613(13) -0.03354(7) 0.0383(3) 0.0177(4) Uani 1 d .
H12 H -0.7791 -0.0140 0.0246 0.021 Uiso 1 calc R
C13 C -0.75331(13) -0.08180(7) -0.0240(3) 0.0172(4) Uani 1 d .
H13 H -0.7981 -0.0789 -0.1137 0.021 Uiso 1 calc R
C9 C -0.63712(15) 0.04115(7) 0.2256(3) 0.0238(5) Uani 1 d .
H9 H -0.5800 0.0272 0.2568 0.029 Uiso 1 calc R
C15 C -0.88505(13) -0.12941(7) 0.0990(2) 0.0154(4) Uani 1 d .
H15 H -0.8843 -0.1405 -0.0187 0.019 Uiso 1 calc R
C23 C -0.99926(13) -0.21138(7) -0.0116(3) 0.0170(4) Uani 1 d .
C16 C -0.89499(13) -0.17217(7) 0.2133(3) 0.0165(4) Uani 1 d .
C34 C -0.62500(14) -0.06336(8) 0.2766(3) 0.0216(4) Uani 1 d .
H34A H -0.6273 -0.0948 0.2352 0.032 Uiso 1 calc GR
H34B H -0.6174 -0.0636 0.3977 0.032 Uiso 1 calc GR
H34C H -0.5759 -0.0474 0.2249 0.032 Uiso 1 calc GR
C8 C -0.71144(15) 0.01154(7) 0.3040(3) 0.0199(4) Uani 1 d .
H8A H -0.7033 0.0101 0.4261 0.024 Uiso 1 calc R
H8B H -0.7683 0.0262 0.2818 0.024 Uiso 1 calc R
C19 C -0.96420(13) -0.29805(7) 0.2644(3) 0.0169(4) Uani 1 d .
C6 C -0.78913(13) -0.07201(7) 0.2860(3) 0.0160(4) Uani 1 d .
H6 H -0.7664 -0.0901 0.3821 0.019 Uiso 1 calc R
C26 C -0.77339(13) -0.24291(7) -0.1271(3) 0.0191(4) Uani 1 d .
C31 C -0.70905(13) -0.23186(7) -0.0071(3) 0.0218(4) Uani 1 d .
H31 H -0.6904 -0.2543 0.0702 0.026 Uiso 1 calc R
C4 C -0.95395(14) -0.06403(7) 0.2688(3) 0.0213(4) Uani 1 d .
H4 H -1.0055 -0.0516 0.3158 0.026 Uiso 1 calc R
C22 C -0.98376(14) -0.33256(7) 0.1551(3) 0.0193(4) Uani 1 d .
H22 H -1.0158 -0.3588 0.1877 0.023 Uiso 1 calc R
C24 C -0.91241(13) -0.27980(7) -0.0142(3) 0.0173(4) Uani 1 d .
C7 C -0.71226(13) -0.03810(7) 0.2316(3) 0.0161(4) Uani 1 d .
C18 C -0.91122(13) -0.26083(7) 0.1727(2) 0.0154(4) Uani 1 d .
H18 H -0.8506 -0.2582 0.2173 0.018 Uiso 1 calc R
C29 C -0.70054(13) -0.15406(7) -0.1165(3) 0.0197(4) Uani 1 d .
C5 C -0.87774(15) -0.05231(7) 0.3420(3) 0.0194(4) Uani 1 d .
C20 C -0.98967(14) -0.29584(7) 0.4424(3) 0.0205(4) Uani 1 d .
C28 C -0.75747(14) -0.16596(7) -0.2479(3) 0.0213(4) Uani 1 d .
H28 H -0.7710 -0.1444 -0.3321 0.026 Uiso 1 calc R
C30 C -0.67245(13) -0.18737(8) -0.0019(3) 0.0205(4) Uani 1 d .
H30 H -0.6293 -0.1801 0.0784 0.025 Uiso 1 calc R
C10 C -0.64424(16) 0.04133(8) 0.0316(3) 0.0252(5) Uani 1 d .
H10A H -0.5925 0.0570 -0.0145 0.030 Uiso 1 calc R
H10B H -0.6962 0.0593 -0.0005 0.030 Uiso 1 calc R
C32 C -0.6669(2) -0.00225(10) -0.2414(3) 0.0340(6) Uani 1 d .
H32A H -0.6703 -0.0327 -0.2919 0.051 Uiso 1 calc GR
H32B H -0.6187 0.0148 -0.2915 0.051 Uiso 1 calc GR
H32C H -0.7217 0.0141 -0.2607 0.051 Uiso 1 calc GR
C14 C -0.79447(13) -0.10612(7) 0.1334(3) 0.0155(4) Uani 1 d .
H14 H -0.7538 -0.1317 0.1612 0.019 Uiso 1 calc R
C2 C -0.98215(16) -0.06675(8) -0.0395(3) 0.0262(5) Uani 1 d .
H2 H -0.9362 -0.0479 -0.0788 0.031 Uiso 1 calc R
C33 C -0.6394(2) 0.09063(9) 0.2945(4) 0.0381(6) Uani 1 d .
H33A H -0.6964 0.1043 0.2713 0.057 Uiso 1 calc GR
H33B H -0.5938 0.1088 0.2407 0.057 Uiso 1 calc GR
H33C H -0.6295 0.0901 0.4149 0.057 Uiso 1 calc GR
C25 C -0.82497(14) -0.28771(7) -0.1098(3) 0.0198(4) Uani 1 d .
H25A H -0.7893 -0.3104 -0.0491 0.024 Uiso 1 calc R
H25B H -0.8376 -0.3001 -0.2218 0.024 Uiso 1 calc R
C11 C -0.65110(15) -0.00709(8) -0.0499(3) 0.0230(5) Uani 1 d .
H11 H -0.5952 -0.0238 -0.0314 0.028 Uiso 1 calc R
C3 C -0.96514(13) -0.09557(7) 0.1167(3) 0.0191(4) Uani 1 d .
H3 H -1.0182 -0.1146 0.1366 0.023 Uiso 1 calc R
C35 C -0.87910(16) -0.02533(8) 0.5064(3) 0.0272(5) Uani 1 d .
H35A H -0.8398 -0.0399 0.5866 0.041 Uiso 1 calc GR
H35B H -0.9384 -0.0251 0.5514 0.041 Uiso 1 calc GR
H35C H -0.8600 0.0061 0.4859 0.041 Uiso 1 calc GR
C27 C -0.79412(14) -0.21035(7) -0.2530(3) 0.0204(4) Uani 1 d .
H27 H -0.8326 -0.2185 -0.3406 0.025 Uiso 1 calc R
C1 C -1.0572(2) -0.06629(10) -0.1241(4) 0.0381(6) Uani 1 d .
C21 C -1.04799(17) -0.33366(8) 0.5145(3) 0.0307(5) Uani 1 d .
H21A H -1.0422 -0.3342 0.6359 0.046 Uiso 1 calc GR
H21B H -1.0302 -0.3633 0.4689 0.046 Uiso 1 calc GR
H21C H -1.1088 -0.3276 0.4846 0.046 Uiso 1 calc GR
H1A H -1.108(2) -0.0862(11) -0.086(4) 0.040(8) Uiso 1 d .
H1B H -1.066(2) -0.0462(12) -0.229(5) 0.055(10) Uiso 1 d .

loop_
_atom_site_aniso_label
_atom_site_aniso_U_11
_atom_site_aniso_U_22
_atom_site_aniso_U_33
_atom_site_aniso_U_23
_atom_site_aniso_U_13
_atom_site_aniso_U_12
Cl1 0.0367(3) 0.0570(4) 0.0433(4) 0.0017(3) 0.0045(3) 0.0029(3)
Cl2 0.0640(5) 0.0510(4) 0.0673(5) -0.0212(4) -0.0108(4) -0.0120(4)
Cl3 0.0840(6) 0.0644(5) 0.0680(6) 0.0231(4) 0.0407(5) -0.0039(5)
C1' 0.0310(11) 0.0339(13) 0.0294(12) 0.0047(10) -0.0062(10) -0.0043(10)
O1 0.0185(7) 0.0185(7) 0.0243(7) -0.0025(6) 0.0054(6) -0.0036(6)
O4 0.0258(7) 0.0136(7) 0.0229(7) -0.0026(6) 0.0020(6) -0.0051(6)
O3 0.0398(9) 0.0299(8) 0.0170(7) -0.0019(6) -0.0008(7) -0.0122(7)
O5 0.0266(7) 0.0188(7) 0.0279(8) 0.0002(6) -0.0104(7) 0.0018(6)
O2 0.0387(9) 0.0222(8) 0.0211(8) 0.0046(6) -0.0105(7) -0.0096(7)
C17 0.0171(8) 0.0138(9) 0.0158(9) 0.0010(7) 0.0017(7) -0.0011(8)
N1 0.0204(8) 0.0201(9) 0.0153(8) -0.0007(7) -0.0008(7) -0.0003(7)
C12 0.0186(9) 0.0157(9) 0.0190(10) 0.0022(8) -0.0038(8) -0.0026(7)
C13 0.0171(8) 0.0176(9) 0.0168(9) 0.0016(8) 0.0008(8) -0.0014(8)
C9 0.0292(11) 0.0172(10) 0.0249(11) 0.0000(9) -0.0021(9) -0.0085(9)
C15 0.0168(8) 0.0140(9) 0.0155(9) 0.0006(7) 0.0025(7) -0.0019(8)
C23 0.0170(8) 0.0145(9) 0.0194(9) 0.0018(8) -0.0010(8) -0.0048(7)
C16 0.0194(9) 0.0132(9) 0.0169(9) -0.0019(7) 0.0034(8) -0.0016(8)
C34 0.0205(9) 0.0218(10) 0.0226(10) 0.0046(9) -0.0046(9) -0.0015(8)
C8 0.0254(10) 0.0171(9) 0.0173(9) -0.0001(8) -0.0007(8) -0.0043(8)
C19 0.0174(9) 0.0140(9) 0.0193(10) 0.0034(7) -0.0010(8) -0.0007(7)
C6 0.0197(9) 0.0139(9) 0.0144(9) 0.0020(7) -0.0005(8) -0.0019(8)
C26 0.0175(9) 0.0190(10) 0.0209(10) -0.0055(8) 0.0070(8) 0.0008(8)
C31 0.0190(9) 0.0193(10) 0.0272(11) 0.0009(9) 0.0037(9) 0.0043(8)
C4 0.0219(9) 0.0151(9) 0.0269(11) -0.0015(8) 0.0057(9) 0.0020(8)
C22 0.0198(9) 0.0142(9) 0.0240(10) 0.0019(8) -0.0012(8) -0.0011(8)
C24 0.0195(9) 0.0133(9) 0.0192(10) -0.0026(8) 0.0010(8) -0.0024(7)
C7 0.0178(9) 0.0151(9) 0.0155(9) 0.0014(7) -0.0022(8) -0.0022(8)
C18 0.0162(8) 0.0136(9) 0.0163(9) 0.0003(7) -0.0011(7) -0.0024(8)
C29 0.0166(9) 0.0194(10) 0.0232(10) -0.0023(8) 0.0068(8) -0.0035(8)
C5 0.0237(10) 0.0138(9) 0.0207(10) 0.0005(8) 0.0053(8) -0.0021(8)
C20 0.0225(10) 0.0202(10) 0.0187(10) 0.0043(8) -0.0016(8) -0.0013(8)
C28 0.0233(10) 0.0201(10) 0.0204(10) 0.0005(8) 0.0034(8) 0.0003(8)
C30 0.0147(8) 0.0248(11) 0.0220(10) -0.0026(9) 0.0016(8) 0.0007(8)
C10 0.0330(11) 0.0201(11) 0.0223(11) 0.0037(9) -0.0010(9) -0.0106(9)
C32 0.0481(14) 0.0336(13) 0.0204(11) 0.0047(10) 0.0018(11) -0.0178(11)
C14 0.0152(9) 0.0139(9) 0.0176(9) 0.0010(7) 0.0007(8) -0.0002(7)
C2 0.0281(10) 0.0203(10) 0.0303(12) 0.0047(9) 0.0004(9) 0.0031(9)
C33 0.0578(17) 0.0229(12) 0.0336(13) -0.0051(10) 0.0063(13) -0.0170(12)
C25 0.0240(10) 0.0153(9) 0.0202(10) -0.0038(8) 0.0045(8) -0.0004(8)
C11 0.0268(10) 0.0219(11) 0.0204(10) 0.0031(8) 0.0002(9) -0.0085(9)
C3 0.0153(9) 0.0154(9) 0.0266(11) 0.0001(8) 0.0017(8) -0.0011(8)
C35 0.0281(10) 0.0257(11) 0.0279(12) -0.0068(9) 0.0060(10) -0.0043(9)
C27 0.0234(10) 0.0232(10) 0.0147(9) -0.0040(8) 0.0024(8) -0.0005(8)
C1 0.0416(14) 0.0283(13) 0.0443(15) 0.0068(11) -0.0137(13) 0.0006(12)
C21 0.0401(12) 0.0286(12) 0.0235(11) 0.0079(10) 0.0010(10) -0.0122(10)

loop_
_atom_type_symbol
_atom_type_description
_atom_type_scat_dispersion_real
_atom_type_scat_dispersion_imag
_atom_type_scat_source
C C 0.0181 0.0091 'International Tables Vol C Tables 4.2.6.8 and 6.1.1.4'
H H 0.0000 0.0000 'International Tables Vol C Tables 4.2.6.8 and 6.1.1.4'
N N 0.0311 0.0180 'International Tables Vol C Tables 4.2.6.8 and 6.1.1.4'
O O 0.0492 0.0322 'International Tables Vol C Tables 4.2.6.8 and 6.1.1.4'
Cl Cl 0.3639 0.7018 'International Tables Vol C Tables 4.2.6.8 and 6.1.1.4'

loop_
_geom_angle_atom_site_label_1
_geom_angle_atom_site_label_2
_geom_angle_atom_site_label_3
_geom_angle
Cl2 C1' Cl1 109.50(14)
Cl3 C1' Cl1 110.68(15)
Cl3 C1' Cl2 111.29(15)
C29 O1 C13 109.08(14)
C22 O4 C24 107.78(15)
C23 C17 C16 117.06(16)
C23 C17 C18 104.12(16)
C16 C17 C18 111.92(16)
C23 N1 C24 115.87(17)
C13 C12 C7 106.06(16)
C13 C12 C11 120.23(18)
C11 C12 C7 113.00(17)
O1 C13 C12 110.97(16)
O1 C13 C14 111.29(15)
C12 C13 C14 105.00(16)
C10 C9 C8 110.62(17)
C33 C9 C8 110.9(2)
C33 C9 C10 110.5(2)
C16 C15 C14 109.33(16)
C16 C15 C3 111.87(15)
C14 C15 C3 113.53(16)
O5 C23 C17 125.99(19)
O5 C23 N1 124.75(19)
N1 C23 C17 109.25(17)
O2 C16 C17 117.22(18)
O2 C16 C15 121.67(18)
C15 C16 C17 121.08(17)
C7 C8 C9 111.76(17)
C22 C19 C18 109.19(18)
C22 C19 C20 126.27(19)
C20 C19 C18 124.53(18)
C5 C6 C7 119.79(16)
C5 C6 C14 114.54(17)
C14 C6 C7 102.58(15)
C31 C26 C25 119.5(2)
C31 C26 C27 119.0(2)
C27 C26 C25 121.26(19)
C26 C31 C30 120.4(2)
C5 C4 C3 126.33(19)
O4 C22 C19 115.65(18)
O4 C24 C18 105.52(15)
O4 C24 C25 104.79(15)
N1 C24 O4 108.67(15)
N1 C24 C18 104.01(16)
N1 C24 C25 113.13(17)
C25 C24 C18 120.15(17)
C12 C7 C6 102.81(16)
C34 C7 C12 112.45(17)
C34 C7 C6 105.89(16)
C8 C7 C12 106.80(16)
C8 C7 C34 110.15(17)
C8 C7 C6 118.67(17)
C17 C18 C24 105.37(15)
C19 C18 C17 113.83(16)
C19 C18 C24 101.33(15)
C28 C29 O1 121.1(2)
C30 C29 O1 118.23(19)
C30 C29 C28 120.5(2)
C4 C5 C6 122.71(19)
C4 C5 C35 119.4(2)
C35 C5 C6 116.96(19)
O3 C20 C19 120.55(19)
O3 C20 C21 120.4(2)
C19 C20 C21 119.02(19)
C29 C28 C27 119.5(2)
C29 C30 C31 119.7(2)
C9 C10 C11 114.77(18)
C13 C14 C6 108.31(15)
C15 C14 C13 114.08(16)
C15 C14 C6 117.05(16)
C1 C2 C3 124.6(2)
C26 C25 C24 111.10(17)
C12 C11 C10 108.04(18)
C12 C11 C32 112.15(19)
C32 C11 C10 109.87(19)
C4 C3 C15 111.02(17)
C2 C3 C15 113.72(17)
C2 C3 C4 109.75(17)
C28 C27 C26 120.3(2)

loop_
_geom_bond_atom_site_label_1
_geom_bond_atom_site_label_2
_geom_bond_distance
Cl1 C1' 1.762(3)
Cl2 C1' 1.747(3)
Cl3 C1' 1.736(3)
O1 C13 1.471(2)
O1 C29 1.397(3)
O4 C22 1.339(3)
O4 C24 1.486(2)
O3 C20 1.225(3)
O5 C23 1.223(3)
O2 C16 1.201(3)
C17 C23 1.518(3)
C17 C16 1.553(3)
C17 C18 1.554(3)
N1 C23 1.357(3)
N1 C24 1.425(3)
C12 C13 1.524(3)
C12 C7 1.542(3)
C12 C11 1.527(3)
C13 C14 1.551(3)
C9 C8 1.534(3)
C9 C10 1.531(3)
C9 C33 1.520(3)
C15 C16 1.529(3)
C15 C14 1.542(3)
C15 C3 1.554(3)
C34 C7 1.541(3)
C8 C7 1.534(3)
C19 C22 1.344(3)
C19 C18 1.515(3)
C19 C20 1.454(3)
C6 C7 1.571(3)
C6 C5 1.514(3)
C6 C14 1.551(3)
C26 C31 1.389(3)
C26 C25 1.507(3)
C26 C27 1.397(3)
C31 C30 1.390(3)
C4 C5 1.326(3)
C4 C3 1.510(3)
C24 C18 1.569(3)
C24 C25 1.533(3)
C29 C28 1.386(3)
C29 C30 1.380(3)
C5 C35 1.509(3)
C20 C21 1.506(3)
C28 C27 1.388(3)
C10 C11 1.533(3)
C32 C11 1.533(3)
C2 C3 1.504(3)
C2 C1 1.311(4)
